data_4301121
loop_
_publ_author_name
'Th\'er\`ese Arliguie'
'Lotfi Belkhiri'
'Salah-Eddine Bouaoud'
'Pierre Thu\'ery'
'Claude Villiers'
'Abdou Boucekkine'
'Michel Ephritikhine'

_publ_section_title
;
Lanthanide(III) and Actinide(III) Complexes [M(BH4)2(THF)5][BPh4] and
[M(BH4)2(18-crown-6)][BPh4] (M = Nd, Ce, U): Synthesis, Crystal Structure,
and Density Functional Theory Investigation of the Covalent Contribution to
Metal-Borohydride Bonding
;
_journal_name_full 'Inorganic Chemistry'
_journal_page_first 221
_journal_page_last 230
_journal_paper_doi 10.1021/ic801685v
_journal_volume 48
_journal_year 2009
_chemical_formula_sum 'C40 H60 B3 S7 U'
_chemical_formula_weight 1035.76
_space_group_IT_number 14
_symmetry_cell_setting monoclinic
_symmetry_space_group_name_Hall '-P 2yn'
_symmetry_space_group_name_H-M 'P 1 21/n 1'
_atom_sites_solution_hydrogens geom
_atom_sites_solution_primary heavy
_atom_sites_solution_secondary difmap
_audit_creation_method SHELXL-97
_cell_angle_alpha 90.00
_cell_angle_beta 93.465(4)
_cell_angle_gamma 90.00
_cell_formula_units_Z 4
_cell_length_a 17.9685(12)
_cell_length_b 12.0218(9)
_cell_length_c 20.6526(14)
_cell_measurement_reflns_used 33742
_cell_measurement_temperature 100(2)
_cell_measurement_theta_max 25.68
_cell_measurement_theta_min 2.79
_cell_volume 4453.1(5)
_computing_cell_refinement 'HKL2000 (Otwinowski & Minor, 1997)'
_computing_data_collection 'COLLECT (Nonius, 1998)'
_computing_data_reduction 'HKL2000 (Otwinowski & Minor, 1997)'
_computing_molecular_graphics 'SHELXTL (Sheldrick, 1999)'
_computing_publication_material 'SHELXTL (Sheldrick, 1999); PLATON (Spek, 2003)'
_computing_structure_refinement 'SHELXL-97 (Sheldrick, 1997)'
_computing_structure_solution 'SHELXS-97 (Sheldrick, 1997)'
_diffrn_ambient_temperature 100(2)
_diffrn_detector_area_resol_mean 18
_diffrn_measured_fraction_theta_full 0.993
_diffrn_measured_fraction_theta_max 0.993
_diffrn_measurement_device_type 'Nonius Kappa-CCD'
_diffrn_measurement_method '\f scans'
_diffrn_radiation_monochromator graphite
_diffrn_radiation_source 'fine-focus sealed tube'
_diffrn_radiation_type MoK\a
_diffrn_radiation_wavelength 0.71073
_diffrn_reflns_av_R_equivalents 0.0718
_diffrn_reflns_av_sigmaI/netI 0.0927
_diffrn_reflns_limit_h_max 21
_diffrn_reflns_limit_h_min -19
_diffrn_reflns_limit_k_max 14
_diffrn_reflns_limit_k_min -14
_diffrn_reflns_limit_l_max 25
_diffrn_reflns_limit_l_min -25
_diffrn_reflns_number 33742
_diffrn_reflns_theta_full 25.68
_diffrn_reflns_theta_max 25.68
_diffrn_reflns_theta_min 2.79
_diffrn_standards_decay_% 0
_exptl_absorpt_coefficient_mu 4.001
_exptl_absorpt_correction_T_max 0.961
_exptl_absorpt_correction_T_min 0.308
_exptl_absorpt_correction_type refdelf
_exptl_absorpt_process_details 'program DELABS from PLATON (Spek, 2000)'
_exptl_crystal_colour 'translucent dark red'
_exptl_crystal_density_diffrn 1.545
_exptl_crystal_density_method 'not measured'
_exptl_crystal_description platelet
_exptl_crystal_F_000 2076
_exptl_crystal_size_max 0.40
_exptl_crystal_size_mid 0.30
_exptl_crystal_size_min 0.01
_refine_diff_density_max 1.109
_refine_diff_density_min -0.753
_refine_diff_density_rms 0.152
_refine_ls_extinction_method none
_refine_ls_goodness_of_fit_ref 0.992
_refine_ls_hydrogen_treatment constr
_refine_ls_matrix_type full
_refine_ls_number_parameters 460
_refine_ls_number_reflns 8408
_refine_ls_number_restraints 33
_refine_ls_restrained_S_all 0.997
_refine_ls_R_factor_all 0.1227
_refine_ls_R_factor_gt 0.0611
_refine_ls_shift/su_max 0.001
_refine_ls_shift/su_mean 0.000
_refine_ls_structure_factor_coef Fsqd
_refine_ls_weighting_details 'calc w=1/[\s^2^(Fo^2^)+(0.0527P)^2^] where P=(Fo^2^+2Fc^2^)/3'
_refine_ls_weighting_scheme calc
_refine_ls_wR_factor_gt 0.1228
_refine_ls_wR_factor_ref 0.1471
_reflns_number_gt 5064
_reflns_number_total 8408
_reflns_threshold_expression >2sigma(I)
_cod_data_source_file ic801685v_si_002_6.cif
_cod_data_source_block 7.C~4~H~8~S
_cod_original_sg_symbol_H-M 'P 21/n'
_cod_database_code 4301121

loop_
_symmetry_equiv_pos_as_xyz
'x, y, z'
'-x+1/2, y+1/2, -z+1/2'
'-x, -y, -z'
'x-1/2, -y-1/2, z-1/2'

loop_
_atom_site_label
_atom_site_type_symbol
_atom_site_fract_x
_atom_site_fract_y
_atom_site_fract_z
_atom_site_U_iso_or_equiv
_atom_site_adp_type
_atom_site_occupancy
_atom_site_symmetry_multiplicity
_atom_site_calc_flag
_atom_site_refinement_flags
_atom_site_disorder_assembly
_atom_site_disorder_group
U U 0.34880(2) 0.76590(3) 1.019747(19) 0.03754(13) Uani 1 1 d . . .
B1 B 0.4219(8) 0.6473(14) 1.1087(7) 0.074(5) Uani 1 1 d . . .
H1 H 0.3821 0.7250 1.1315 0.088 Uiso 1 1 d R . .
H2 H 0.4635 0.7001 1.0755 0.088 Uiso 1 1 d R . .
H3 H 0.3801 0.6020 1.0657 0.088 Uiso 1 1 d R . .
H4 H 0.4614 0.6120 1.1464 0.088 Uiso 1 1 d R . .
B2 B 0.3530(8) 0.9580(12) 1.0783(7) 0.066(4) Uani 1 1 d . . .
H5 H 0.2989 0.9195 1.0923 0.079 Uiso 1 1 d R . .
H6 H 0.3570 0.9523 1.0358 0.079 Uiso 1 1 d R . .
H7 H 0.3996 0.9010 1.1107 0.079 Uiso 1 1 d R . .
H8 H 0.3569 1.0391 1.1023 0.079 Uiso 1 1 d R . .
S1 S 0.19251(15) 0.8654(2) 0.98878(14) 0.0458(7) Uani 1 1 d . . .
S2 S 0.31570(14) 0.8317(2) 0.87784(13) 0.0379(6) Uani 1 1 d . . .
S3 S 0.48167(14) 0.8700(2) 0.95587(13) 0.0402(6) Uani 1 1 d . . .
S4 S 0.44976(15) 0.6086(2) 0.94938(13) 0.0413(6) Uani 1 1 d . . .
S5 S 0.25941(15) 0.5906(2) 0.94542(14) 0.0434(6) Uani 1 1 d . . .
S6 S 0.22506(17) 0.6529(3) 1.09494(15) 0.0531(8) Uani 1 1 d . . .
C1 C 0.1695(6) 0.8648(9) 0.9022(5) 0.048(3) Uani 1 1 d . . .
H1A H 0.1617 0.7891 0.8872 0.057 Uiso 1 1 calc R . .
H1B H 0.1239 0.9064 0.8926 0.057 Uiso 1 1 calc R . .
C2 C 0.2325(5) 0.9169(9) 0.8681(5) 0.044(3) Uani 1 1 d . . .
H2A H 0.2428 0.9904 0.8859 0.053 Uiso 1 1 calc R . .
H2B H 0.2181 0.9251 0.8224 0.053 Uiso 1 1 calc R . .
C3 C 0.3859(6) 0.9244(8) 0.8471(5) 0.039(2) Uani 1 1 d . . .
H3A H 0.4146 0.8840 0.8165 0.047 Uiso 1 1 calc R . .
H3B H 0.3611 0.9856 0.8241 0.047 Uiso 1 1 calc R . .
C4 C 0.4385(6) 0.9706(8) 0.9006(5) 0.041(2) Uani 1 1 d . . .
H4A H 0.4111 1.0233 0.9256 0.050 Uiso 1 1 calc R . .
H4B H 0.4776 1.0116 0.8807 0.050 Uiso 1 1 calc R . .
C5 C 0.5260(5) 0.7768(8) 0.9005(5) 0.038(2) Uani 1 1 d . . .
H5A H 0.5393 0.8194 0.8631 0.046 Uiso 1 1 calc R . .
H5B H 0.5719 0.7494 0.9220 0.046 Uiso 1 1 calc R . .
C6 C 0.4794(5) 0.6766(8) 0.8766(5) 0.041(2) Uani 1 1 d . . .
H6A H 0.5090 0.6264 0.8519 0.050 Uiso 1 1 calc R . .
H6B H 0.4365 0.7007 0.8494 0.050 Uiso 1 1 calc R . .
C7 C 0.3954(6) 0.4921(8) 0.9187(5) 0.044(3) Uani 1 1 d . . .
H7A H 0.4226 0.4556 0.8856 0.053 Uiso 1 1 calc R . .
H7B H 0.3910 0.4393 0.9538 0.053 Uiso 1 1 calc R . .
C8 C 0.3191(5) 0.5186(8) 0.8908(5) 0.042(2) Uani 1 1 d . . .
H8A H 0.2949 0.4497 0.8770 0.050 Uiso 1 1 calc R . .
H8B H 0.3235 0.5642 0.8525 0.050 Uiso 1 1 calc R . .
C9 C 0.2428(8) 0.4827(10) 1.0044(6) 0.067(4) Uani 1 1 d . . .
H9A H 0.2205 0.4183 0.9826 0.080 Uiso 1 1 calc R . .
H9B H 0.2897 0.4599 1.0261 0.080 Uiso 1 1 calc R . .
C10 C 0.1906(7) 0.5275(10) 1.0541(6) 0.057(3) Uani 1 1 d . . .
H10A H 0.1834 0.4704 1.0863 0.069 Uiso 1 1 calc R . .
H10B H 0.1424 0.5432 1.0323 0.069 Uiso 1 1 calc R . .
C11 C 0.1421(6) 0.7376(10) 1.0857(6) 0.057(3) Uani 1 1 d . . .
H11A H 0.1008 0.6959 1.1017 0.068 Uiso 1 1 calc R . .
H11B H 0.1493 0.8031 1.1128 0.068 Uiso 1 1 calc R . .
C12 C 0.1205(6) 0.7755(11) 1.0164(6) 0.061(3) Uani 1 1 d . . .
H12A H 0.0734 0.8152 1.0153 0.073 Uiso 1 1 calc R . .
H12B H 0.1146 0.7114 0.9881 0.073 Uiso 1 1 calc R . .
B3 B 0.1009(7) 0.2462(9) 0.8636(6) 0.045(3) Uani 1 1 d . . .
C13 C 0.0777(5) 0.2500(8) 0.9408(5) 0.043(2) Uani 1 1 d . . .
C14 C 0.0835(7) 0.1506(9) 0.9778(6) 0.053(3) Uani 1 1 d . . .
H14 H 0.0969 0.0846 0.9581 0.064 Uiso 1 1 calc R . .
C15 C 0.0692(6) 0.1512(9) 1.0435(5) 0.051(3) Uani 1 1 d . . .
H15 H 0.0735 0.0853 1.0671 0.061 Uiso 1 1 calc R . .
C16 C 0.0489(6) 0.2472(9) 1.0743(5) 0.049(3) Uani 1 1 d . . .
H16 H 0.0397 0.2466 1.1181 0.058 Uiso 1 1 calc R . .
C17 C 0.0423(6) 0.3446(9) 1.0387(5) 0.047(3) Uani 1 1 d . . .
H17 H 0.0283 0.4099 1.0588 0.056 Uiso 1 1 calc R . .
C18 C 0.0564(5) 0.3460(9) 0.9738(5) 0.040(2) Uani 1 1 d . . .
H18 H 0.0517 0.4127 0.9511 0.048 Uiso 1 1 calc R . .
C19 C 0.0668(6) 0.1319(8) 0.8298(5) 0.042(3) Uani 1 1 d . . .
C20 C -0.0017(7) 0.0880(10) 0.8436(6) 0.058(3) Uani 1 1 d . . .
H20 H -0.0292 0.1244 0.8739 0.070 Uiso 1 1 calc R . .
C21 C -0.0318(7) -0.0087(10) 0.8144(6) 0.060(3) Uani 1 1 d . . .
H21 H -0.0785 -0.0336 0.8250 0.073 Uiso 1 1 calc R . .
C22 C 0.0061(9) -0.0653(10) 0.7713(6) 0.066(4) Uani 1 1 d . . .
H22 H -0.0138 -0.1303 0.7529 0.079 Uiso 1 1 calc R . .
C23 C 0.0728(8) -0.0281(10) 0.7546(6) 0.061(3) Uani 1 1 d . . .
H23 H 0.0989 -0.0663 0.7240 0.073 Uiso 1 1 calc R . .
C24 C 0.1031(6) 0.0698(9) 0.7842(5) 0.046(3) Uani 1 1 d . . .
H24 H 0.1497 0.0938 0.7725 0.055 Uiso 1 1 calc R . .
C25 C 0.0632(6) 0.3555(9) 0.8255(5) 0.041(3) Uani 1 1 d . . .
C26 C 0.0978(6) 0.4610(8) 0.8301(5) 0.042(3) Uani 1 1 d . . .
H26 H 0.1441 0.4674 0.8525 0.050 Uiso 1 1 calc R . .
C27 C 0.0648(7) 0.5559(9) 0.8021(6) 0.052(3) Uani 1 1 d . . .
H27 H 0.0889 0.6241 0.8066 0.062 Uiso 1 1 calc R . .
C28 C -0.0022(7) 0.5496(9) 0.7685(5) 0.051(3) Uani 1 1 d . . .
H28 H -0.0239 0.6135 0.7504 0.061 Uiso 1 1 calc R . .
C29 C -0.0392(6) 0.4462(10) 0.7608(6) 0.054(3) Uani 1 1 d . . .
H29 H -0.0849 0.4411 0.7374 0.065 Uiso 1 1 calc R . .
C30 C -0.0052(6) 0.3509(9) 0.7895(5) 0.045(3) Uani 1 1 d . . .
H30 H -0.0292 0.2827 0.7842 0.053 Uiso 1 1 calc R . .
C31 C 0.1929(6) 0.2472(8) 0.8620(5) 0.043(2) Uani 1 1 d . . .
C32 C 0.2424(6) 0.2230(8) 0.9149(5) 0.042(2) Uani 1 1 d . . .
H32 H 0.2230 0.2119 0.9551 0.050 Uiso 1 1 calc R . .
C33 C 0.3186(6) 0.2146(8) 0.9107(7) 0.054(3) Uani 1 1 d . . .
H33 H 0.3491 0.2001 0.9477 0.065 Uiso 1 1 calc R . .
C34 C 0.3496(6) 0.2277(9) 0.8515(6) 0.054(3) Uani 1 1 d . . .
H34 H 0.4007 0.2204 0.8477 0.065 Uiso 1 1 calc R . .
C35 C 0.3022(6) 0.2520(8) 0.7979(6) 0.050(3) Uani 1 1 d . . .
H35 H 0.3219 0.2617 0.7577 0.060 Uiso 1 1 calc R . .
C36 C 0.2263(6) 0.2619(9) 0.8034(5) 0.049(3) Uani 1 1 d . . .
H36 H 0.1963 0.2792 0.7665 0.058 Uiso 1 1 calc R . .
S7 S 0.1858(3) 0.8382(4) 0.3408(3) 0.1127(16) Uani 1 1 d U . .
C37 C 0.2147(9) 0.9136(14) 0.2716(9) 0.108(6) Uani 1 1 d DU . .
H37A H 0.1792 0.9036 0.2348 0.130 Uiso 1 1 calc R . .
H37B H 0.2191 0.9923 0.2812 0.130 Uiso 1 1 calc R . .
C38 C 0.2880(10) 0.8661(14) 0.2578(10) 0.138(7) Uani 1 1 d DU . .
H38A H 0.2942 0.8712 0.2116 0.165 Uiso 1 1 calc R . .
H38B H 0.3269 0.9106 0.2798 0.165 Uiso 1 1 calc R . .
C39 C 0.2977(11) 0.7496(13) 0.2782(8) 0.118(6) Uani 1 1 d DU . .
H39A H 0.3502 0.7341 0.2874 0.142 Uiso 1 1 calc R . .
H39B H 0.2794 0.7008 0.2434 0.142 Uiso 1 1 calc R . .
C40 C 0.2563(10) 0.7279(14) 0.3370(8) 0.108(6) Uani 1 1 d DU . .
H40A H 0.2900 0.7295 0.3754 0.130 Uiso 1 1 calc R . .
H40B H 0.2325 0.6555 0.3341 0.130 Uiso 1 1 calc R . .

loop_
_atom_site_aniso_label
_atom_site_aniso_U_11
_atom_site_aniso_U_22
_atom_site_aniso_U_33
_atom_site_aniso_U_23
_atom_site_aniso_U_13
_atom_site_aniso_U_12
U 0.03567(19) 0.0411(2) 0.0358(2) -0.0024(2) 0.00225(14) -0.0006(2)
B1 0.063(10) 0.113(14) 0.045(9) 0.014(9) 0.008(7) 0.041(10)
B2 0.077(10) 0.072(10) 0.051(9) -0.030(8) 0.022(8) -0.030(9)
S1 0.0421(15) 0.0481(17) 0.0471(17) -0.0057(13) 0.0017(13) 0.0035(13)
S2 0.0380(13) 0.0346(14) 0.0411(15) 0.0015(11) 0.0029(12) -0.0023(11)
S3 0.0372(13) 0.0407(15) 0.0426(16) -0.0052(12) 0.0015(12) -0.0034(12)
S4 0.0426(14) 0.0374(15) 0.0437(16) 0.0020(12) 0.0024(12) 0.0020(12)
S5 0.0416(14) 0.0377(15) 0.0518(17) -0.0062(12) 0.0101(13) -0.0043(12)
S6 0.0575(18) 0.0548(18) 0.0486(18) -0.0033(14) 0.0171(15) -0.0043(15)
C1 0.045(6) 0.046(7) 0.054(7) -0.002(5) 0.010(5) 0.011(5)
C2 0.042(6) 0.045(6) 0.044(6) 0.003(5) -0.004(5) 0.000(5)
C3 0.048(6) 0.039(6) 0.031(5) 0.007(4) 0.009(5) -0.006(5)
C4 0.053(6) 0.030(5) 0.041(6) -0.003(4) 0.003(5) -0.005(5)
C5 0.031(5) 0.041(6) 0.043(6) -0.009(5) 0.002(4) 0.001(5)
C6 0.032(5) 0.041(6) 0.052(7) -0.005(5) 0.008(5) 0.004(5)
C7 0.049(6) 0.032(6) 0.052(7) 0.004(5) 0.008(5) 0.007(5)
C8 0.041(6) 0.037(6) 0.048(7) 0.000(5) 0.008(5) 0.002(5)
C9 0.092(10) 0.049(7) 0.063(8) 0.002(6) 0.029(8) -0.021(7)
C10 0.064(8) 0.063(8) 0.048(7) -0.007(6) 0.016(6) -0.023(6)
C11 0.049(6) 0.060(8) 0.063(7) -0.010(6) 0.020(6) 0.002(6)
C12 0.043(6) 0.082(9) 0.060(7) -0.019(7) 0.019(6) 0.002(6)
B3 0.056(7) 0.031(7) 0.050(7) 0.002(6) 0.003(6) 0.004(6)
C13 0.041(5) 0.034(6) 0.055(6) -0.002(5) 0.004(5) 0.008(5)
C14 0.072(8) 0.035(6) 0.054(8) 0.005(5) 0.016(6) 0.026(6)
C15 0.061(7) 0.041(7) 0.051(7) 0.016(6) 0.004(6) 0.012(6)
C16 0.053(6) 0.048(7) 0.044(6) 0.004(6) 0.007(5) 0.005(6)
C17 0.042(6) 0.047(7) 0.052(7) -0.003(5) 0.009(5) 0.006(5)
C18 0.037(5) 0.045(6) 0.037(6) 0.003(5) 0.011(5) -0.005(5)
C19 0.049(6) 0.038(6) 0.040(6) 0.017(5) 0.003(5) 0.014(5)
C20 0.068(8) 0.050(7) 0.059(8) 0.008(6) 0.017(7) 0.005(6)
C21 0.064(8) 0.054(8) 0.062(9) 0.012(7) -0.006(7) -0.013(7)
C22 0.117(12) 0.040(7) 0.040(7) 0.008(5) 0.006(8) -0.009(8)
C23 0.075(9) 0.058(8) 0.047(8) -0.016(6) -0.013(7) -0.003(7)
C24 0.049(6) 0.055(7) 0.033(6) 0.004(5) -0.001(5) 0.011(5)
C25 0.044(6) 0.045(6) 0.036(6) 0.000(5) 0.014(5) 0.008(5)
C26 0.051(6) 0.034(6) 0.041(6) 0.004(5) 0.008(5) -0.002(5)
C27 0.066(8) 0.032(6) 0.060(8) 0.001(5) 0.023(7) 0.009(6)
C28 0.066(8) 0.040(7) 0.048(7) 0.007(5) 0.021(6) 0.024(6)
C29 0.043(6) 0.061(8) 0.059(8) 0.005(6) 0.001(6) 0.006(6)
C30 0.047(6) 0.044(6) 0.044(6) 0.001(5) 0.013(5) 0.009(5)
C31 0.048(6) 0.029(6) 0.055(6) -0.001(5) 0.015(5) 0.002(5)
C32 0.049(6) 0.031(5) 0.046(6) 0.002(5) 0.005(5) 0.012(5)
C33 0.047(6) 0.029(6) 0.087(9) -0.009(6) 0.000(6) 0.005(5)
C34 0.041(6) 0.044(6) 0.078(8) -0.001(6) 0.007(6) 0.007(5)
C35 0.054(6) 0.033(6) 0.065(7) -0.002(5) 0.020(6) 0.009(5)
C36 0.049(6) 0.046(6) 0.053(6) -0.001(5) 0.012(5) 0.004(5)
S7 0.085(3) 0.127(3) 0.130(3) -0.001(3) 0.036(3) -0.015(2)
C37 0.106(7) 0.106(7) 0.112(7) 0.007(5) -0.001(5) 0.001(5)
C38 0.141(9) 0.141(9) 0.132(9) 0.000(5) 0.019(5) -0.004(5)
C39 0.118(7) 0.122(7) 0.114(7) -0.008(5) 0.008(5) 0.004(5)
C40 0.107(7) 0.106(7) 0.111(7) 0.007(5) 0.004(5) -0.005(5)

loop_
_atom_type_symbol
_atom_type_description
_atom_type_scat_dispersion_real
_atom_type_scat_dispersion_imag
_atom_type_scat_source
C C 0.0033 0.0016 'International Tables Vol C Tables 4.2.6.8 and 6.1.1.4'
H H 0.0000 0.0000 'International Tables Vol C Tables 4.2.6.8 and 6.1.1.4'
B B 0.0013 0.0007 'International Tables Vol C Tables 4.2.6.8 and 6.1.1.4'
S S 0.1246 0.1234 'International Tables Vol C Tables 4.2.6.8 and 6.1.1.4'
U U -9.6767 9.6646 'International Tables Vol C Tables 4.2.6.8 and 6.1.1.4'

loop_
_geom_angle_atom_site_label_1
_geom_angle_atom_site_label_2
_geom_angle_atom_site_label_3
_geom_angle
_geom_angle_site_symmetry_1
_geom_angle_site_symmetry_3
_geom_angle_publ_flag
H3 U H1 51.1 . . ?
H3 U H2 48.0 . . ?
H1 U H2 47.4 . . ?
H6 U H5 39.5 . . ?
H6 U H7 42.5 . . ?
H5 U H7 41.6 . . ?
B2 U B1 99.1(5) . . ?
S5 U S4 68.75(7) . . ?
S5 U S2 68.04(7) . . ?
S4 U S2 77.91(7) . . ?
S5 U S3 118.14(7) . . ?
S4 U S3 63.05(7) . . ?
S2 U S3 66.00(7) . . ?
S5 U S1 73.44(7) . . ?
S4 U S1 134.61(7) . . ?
S2 U S1 65.11(7) . . ?
S3 U S1 118.41(7) . . ?
S5 U S6 64.69(8) . . ?
S4 U S6 115.60(8) . . ?
S2 U S6 119.29(8) . . ?
S3 U S6 174.52(8) . . ?
S1 U S6 66.56(8) . . ?
C12 S1 C1 100.7(5) . . ?
C2 S2 C3 101.5(5) . . ?
C4 S3 C5 101.7(5) . . ?
C7 S4 C6 103.8(5) . . ?
C9 S5 C8 101.7(5) . . ?
C11 S6 C10 99.4(6) . . ?
C2 C1 S1 109.1(8) . . ?
C1 C2 S2 110.5(7) . . ?
C4 C3 S2 112.6(7) . . ?
C3 C4 S3 116.1(7) . . ?
C6 C5 S3 115.9(6) . . ?
C5 C6 S4 105.6(7) . . ?
C8 C7 S4 115.9(7) . . ?
C7 C8 S5 115.1(8) . . ?
C10 C9 S5 109.3(9) . . ?
C9 C10 S6 113.4(8) . . ?
C12 C11 S6 115.4(7) . . ?
C11 C12 S1 109.1(8) . . ?
C19 B3 C31 110.2(8) . . ?
C19 B3 C25 109.3(9) . . ?
C31 B3 C25 111.5(9) . . ?
C19 B3 C13 108.6(8) . . ?
C31 B3 C13 109.0(9) . . ?
C25 B3 C13 108.3(8) . . ?
C18 C13 C14 116.4(10) . . ?
C18 C13 B3 125.1(9) . . ?
C14 C13 B3 118.4(9) . . ?
C15 C14 C13 120.5(10) . . ?
C16 C15 C14 121.4(10) . . ?
C15 C16 C17 118.8(10) . . ?
C18 C17 C16 120.7(10) . . ?
C17 C18 C13 122.2(10) . . ?
C20 C19 C24 113.1(11) . . ?
C20 C19 B3 123.1(10) . . ?
C24 C19 B3 123.8(10) . . ?
C19 C20 C21 123.5(12) . . ?
C22 C21 C20 120.6(13) . . ?
C21 C22 C23 119.9(13) . . ?
C22 C23 C24 119.4(12) . . ?
C19 C24 C23 123.4(11) . . ?
C30 C25 C26 116.1(10) . . ?
C30 C25 B3 122.9(10) . . ?
C26 C25 B3 121.0(10) . . ?
C27 C26 C25 122.1(11) . . ?
C28 C27 C26 120.7(11) . . ?
C27 C28 C29 120.2(10) . . ?
C30 C29 C28 118.6(11) . . ?
C25 C30 C29 122.3(11) . . ?
C36 C31 C32 114.7(9) . . ?
C36 C31 B3 120.1(10) . . ?
C32 C31 B3 124.9(9) . . ?
C33 C32 C31 123.6(10) . . ?
C32 C33 C34 120.1(11) . . ?
C33 C34 C35 117.9(10) . . ?
C36 C35 C34 121.0(10) . . ?
C35 C36 C31 122.6(11) . . ?
C37 S7 C40 95.6(7) . . ?
C38 C37 S7 105.2(12) . . ?
C39 C38 C37 113.8(15) . . ?
C38 C39 C40 110.2(14) . . ?
C39 C40 S7 106.8(12) . . ?

loop_
_geom_bond_atom_site_label_1
_geom_bond_atom_site_label_2
_geom_bond_distance
_geom_bond_site_symmetry_2
_geom_bond_publ_flag
U H3 2.2441 . ?
U H6 2.2688 . ?
U H1 2.3992 . ?
U H2 2.4323 . ?
U H5 2.5730 . ?
U B2 2.605(13) . ?
U H7 2.6062 . ?
U B1 2.616(14) . ?
U S5 3.013(3) . ?
U S4 3.050(3) . ?
U S2 3.059(3) . ?
U S3 3.064(3) . ?
U S1 3.084(3) . ?
U S6 3.101(3) . ?
S1 C12 1.805(12) . ?
S1 C1 1.810(11) . ?
S2 C2 1.814(10) . ?
S2 C3 1.825(9) . ?
S3 C4 1.806(10) . ?
S3 C5 1.818(9) . ?
S4 C7 1.800(11) . ?
S4 C6 1.819(10) . ?
S5 C9 1.816(11) . ?
S5 C8 1.822(10) . ?
S6 C11 1.806(11) . ?
S6 C10 1.818(11) . ?
C1 C2 1.504(14) . ?
C3 C4 1.515(13) . ?
C5 C6 1.531(13) . ?
C7 C8 1.490(14) . ?
C9 C10 1.531(15) . ?
C11 C12 1.529(16) . ?
B3 C19 1.644(16) . ?
B3 C31 1.654(16) . ?
B3 C25 1.654(15) . ?
B3 C13 1.674(16) . ?
C13 C18 1.404(13) . ?
C13 C14 1.417(13) . ?
C14 C15 1.398(14) . ?
C15 C16 1.377(14) . ?
C16 C17 1.383(14) . ?
C17 C18 1.380(14) . ?
C19 C20 1.385(15) . ?
C19 C24 1.396(14) . ?
C20 C21 1.403(16) . ?
C21 C22 1.338(17) . ?
C22 C23 1.345(18) . ?
C23 C24 1.420(15) . ?
C25 C30 1.400(14) . ?
C25 C26 1.413(14) . ?
C26 C27 1.395(14) . ?
C27 C28 1.354(16) . ?
C28 C29 1.414(16) . ?
C29 C30 1.411(15) . ?
C31 C36 1.394(14) . ?
C31 C32 1.397(14) . ?
C32 C33 1.380(14) . ?
C33 C34 1.384(16) . ?
C34 C35 1.385(16) . ?
C35 C36 1.381(14) . ?
S7 C37 1.795(17) . ?
S7 C40 1.838(17) . ?
C37 C38 1.48(2) . ?
C38 C39 1.47(2) . ?
C39 C40 1.49(2) . ?

loop_
_geom_torsion_atom_site_label_1
_geom_torsion_atom_site_label_2
_geom_torsion_atom_site_label_3
_geom_torsion_atom_site_label_4
_geom_torsion
_geom_torsion_site_symmetry_1
_geom_torsion_site_symmetry_2
_geom_torsion_site_symmetry_3
_geom_torsion_site_symmetry_4
_geom_torsion_publ_flag
C12 S1 C1 C2 -168.7(8) . . . . ?
S1 C1 C2 S2 66.0(9) . . . . ?
C3 S2 C2 C1 -169.3(7) . . . . ?
C2 S2 C3 C4 107.4(8) . . . . ?
S2 C3 C4 S3 51.3(10) . . . . ?
C5 S3 C4 C3 55.6(8) . . . . ?
C4 S3 C5 C6 -91.8(8) . . . . ?
S3 C5 C6 S4 -53.1(9) . . . . ?
C7 S4 C6 C5 179.9(6) . . . . ?
C6 S4 C7 C8 -75.9(9) . . . . ?
S4 C7 C8 S5 -56.8(10) . . . . ?
C9 S5 C8 C7 -69.3(9) . . . . ?
C8 S5 C9 C10 -178.2(8) . . . . ?
S5 C9 C10 S6 -56.5(11) . . . . ?
C11 S6 C10 C9 131.4(10) . . . . ?
C10 S6 C11 C12 -69.2(10) . . . . ?
S6 C11 C12 S1 -64.1(10) . . . . ?
C1 S1 C12 C11 163.9(8) . . . . ?
